data_4518010
loop_
_publ_author_name
'Martinez, Jorge L.'
'Lutz, Sean A.'
'Beagan, Daniel M.'
'Gao, Xinfeng'
'Pink, Maren'
'Chen, Chun-Hsing'
'Carta, Veronica'
'Mo\"enne-Loccoz, Pierre'
'Smith, Jeremy M.'

_publ_section_title
;
 Stabilization of the Dinitrogen Analogue, Phosphorus Nitride.
;
_journal_issue 9
_journal_name_full 'ACS central science'
_journal_page_first 1572
_journal_page_last 1577
_journal_paper_doi 10.1021/acscentsci.0c00944
_journal_volume 6
_journal_year 2020
_chemical_formula_sum 'C75.05 H144.21 B Fe Mo N14 O0.45 P Si3'
_chemical_formula_weight 1527.87
_space_group_crystal_system triclinic
_space_group_IT_number 2
_space_group_name_Hall '-P 1'
_space_group_name_H-M_alt 'P -1'
_atom_sites_solution_hydrogens geom
_audit_creation_method SHELXL-2017/1
_cell_angle_alpha 90.572(2)
_cell_angle_beta 102.466(2)
_cell_angle_gamma 114.617(2)
_cell_formula_units_Z 2
_cell_length_a 15.6017(11)
_cell_length_b 15.7015(12)
_cell_length_c 20.3141(16)
_cell_measurement_reflns_used 9928
_cell_measurement_temperature 100(2)
_cell_measurement_theta_max 24.25
_cell_measurement_theta_min 2.46
_cell_volume 4389.3(6)
_computing_cell_refinement 'SAINT V8.38A (BrukerNano, 2017)'
_computing_data_collection 'BIS v6.2.9 (BrukerNano, 2018)'
_computing_data_reduction 'SAINT V8.38A (BrukerNano, 2017)'
_computing_publication_material 'APEX3 v2018.1-0 (BrukerNano, 2018)'
_computing_structure_refinement 'SHELXL-2018/3 (Sheldrick, 2018)'
_computing_structure_solution 'XT, VERSION 2014/5'
_diffrn_ambient_temperature 100(2)
_diffrn_detector_area_resol_mean 7.3910
_diffrn_measured_fraction_theta_full 1.000
_diffrn_measured_fraction_theta_max 0.984
_diffrn_measurement_details '0.50 degree frames measured for 2 seconds each'
_diffrn_measurement_device_type 'Bruker D8 VENTURE'
_diffrn_measurement_method '\w and \f scans'
_diffrn_radiation_monochromator 'multilayer mirror'
_diffrn_radiation_type MoK\a
_diffrn_radiation_wavelength 0.71073
_diffrn_reflns_av_R_equivalents 0.1364
_diffrn_reflns_av_unetI/netI 0.1038
_diffrn_reflns_Laue_measured_fraction_full 1.000
_diffrn_reflns_Laue_measured_fraction_max 0.984
_diffrn_reflns_limit_h_max 20
_diffrn_reflns_limit_h_min -20
_diffrn_reflns_limit_k_max 20
_diffrn_reflns_limit_k_min -20
_diffrn_reflns_limit_l_max 26
_diffrn_reflns_limit_l_min -26
_diffrn_reflns_number 139898
_diffrn_reflns_point_group_measured_fraction_full 1.000
_diffrn_reflns_point_group_measured_fraction_max 0.984
_diffrn_reflns_theta_full 25.242
_diffrn_reflns_theta_max 27.699
_diffrn_reflns_theta_min 1.033
_diffrn_source 'microfocus sealed tube'
_diffrn_source_type 'Incoatec I\mS 3.0'
_exptl_absorpt_coefficient_mu 0.414
_exptl_absorpt_correction_T_max 0.7456
_exptl_absorpt_correction_T_min 0.6913
_exptl_absorpt_correction_type multi-scan
_exptl_absorpt_process_details 'SADABS, G. Sheldrick; 2018'
_exptl_crystal_colour orange
_exptl_crystal_density_diffrn 1.156
_exptl_crystal_description block
_exptl_crystal_F_000 1652
_exptl_crystal_size_max 0.230
_exptl_crystal_size_mid 0.170
_exptl_crystal_size_min 0.100
_refine_diff_density_max 1.600
_refine_diff_density_min -1.948
_refine_diff_density_rms 0.162
_refine_ls_extinction_method none
_refine_ls_goodness_of_fit_ref 1.023
_refine_ls_hydrogen_treatment constr
_refine_ls_matrix_type full
_refine_ls_number_parameters 946
_refine_ls_number_reflns 20246
_refine_ls_number_restraints 1091
_refine_ls_restrained_S_all 1.019
_refine_ls_R_factor_all 0.1278
_refine_ls_R_factor_gt 0.0772
_refine_ls_shift/su_max 0.004
_refine_ls_shift/su_mean 0.000
_refine_ls_structure_factor_coef Fsqd
_refine_ls_weighting_details 'w=1/[\s^2^(Fo^2^)+(0.1502P)^2^] where P=(Fo^2^+2Fc^2^)/3'
_refine_ls_weighting_scheme calc
_refine_ls_wR_factor_gt 0.2077
_refine_ls_wR_factor_ref 0.2502
_reflns_Friedel_coverage 0.000
_reflns_number_gt 12197
_reflns_number_total 20246
_reflns_threshold_expression 'I > 2\s(I)'
_cod_data_source_file oc0c00944_si_002.cif
_cod_data_source_block 64_7
_cod_depositor_comments 'Adding full bibliography for 4517996--4518010.cif.'
_cod_database_code 4518010
_shelx_shelxl_version_number 2017/1
_shelx_space_group_comment
;
The symmetry employed for this shelxl refinement is uniquely defined
by the following loop, which should always be used as a source of
symmetry information in preference to the above space-group names.
They are only intended as comments.
;
_shelx_estimated_absorpt_t_min 0.911
_shelx_estimated_absorpt_t_max 0.960

loop_
_space_group_symop_operation_xyz
'x, y, z'
'-x, -y, -z'

loop_
_atom_site_label
_atom_site_type_symbol
_atom_site_fract_x
_atom_site_fract_y
_atom_site_fract_z
_atom_site_U_iso_or_equiv
_atom_site_adp_type
_atom_site_occupancy
_atom_site_site_symmetry_order
_atom_site_calc_flag
_atom_site_refinement_flags_posn
_atom_site_refinement_flags_adp
_atom_site_refinement_flags_occupancy
_atom_site_disorder_assembly
_atom_site_disorder_group
Fe1 Fe 0.43718(4) 0.22282(4) 0.33478(3) 0.01550(15) Uani 1 1 d . . . . .
N1 N 0.3470(3) 0.0945(2) 0.43142(19) 0.0168(7) Uani 1 1 d . . . . .
N2 N 0.3924(3) 0.0171(2) 0.36851(19) 0.0177(7) Uani 1 1 d . . . . .
N3 N 0.4356(3) 0.2640(2) 0.47462(18) 0.0155(7) Uani 1 1 d . . . . .
N4 N 0.5741(3) 0.3666(2) 0.46090(18) 0.0158(7) Uani 1 1 d . . . . .
N5 N 0.2735(3) 0.2021(2) 0.39416(19) 0.0176(7) Uani 1 1 d . . . . .
N6 N 0.2377(3) 0.2352(3) 0.29103(19) 0.0196(7) Uani 1 1 d . . . . .
N7 N 0.6270(3) 0.2171(3) 0.3284(2) 0.0248(8) Uani 1 1 d . . . . .
N8 N 0.3628(3) 0.1222(3) 0.1915(2) 0.0235(8) Uani 1 1 d . . . . .
N9 N 0.5044(3) 0.4040(3) 0.2687(2) 0.0239(8) Uani 1 1 d . . . . .
B1 B 0.3337(4) 0.1808(3) 0.4581(3) 0.0177(8) Uani 1 1 d . . . . .
C1 C 0.3921(3) 0.1030(3) 0.3800(2) 0.0166(8) Uani 1 1 d . . . . .
C2 C 0.3165(3) 0.0040(3) 0.4486(2) 0.0209(9) Uani 1 1 d . . . . .
H2 H 0.280471 -0.019887 0.481801 0.025 Uiso 1 1 calc R U . . .
C3 C 0.3449(3) -0.0453(3) 0.4117(2) 0.0210(9) Uani 1 1 d . . . . .
C4 C 0.3347(3) -0.1453(3) 0.4175(2) 0.0237(10) Uani 1 1 d . . . . .
H4 H 0.353300 -0.165491 0.378041 0.028 Uiso 1 1 calc R U . . .
C5 C 0.4025(4) -0.1496(3) 0.4827(3) 0.0282(11) Uani 1 1 d . . . . .
H5A H 0.467931 -0.099478 0.486906 0.042 Uiso 1 1 calc R U . . .
H5B H 0.404811 -0.211032 0.481240 0.042 Uiso 1 1 calc R U . . .
H5C H 0.378310 -0.141153 0.521810 0.042 Uiso 1 1 calc R U . . .
C6 C 0.2296(4) -0.2123(4) 0.4151(3) 0.0417(15) Uani 1 1 d . . . . .
H6A H 0.187725 -0.211866 0.371601 0.063 Uiso 1 1 calc R U . . .
H6B H 0.209189 -0.191744 0.452256 0.063 Uiso 1 1 calc R U . . .
H6C H 0.224268 -0.276224 0.419729 0.063 Uiso 1 1 calc R U . . .
C7 C 0.4317(3) -0.0081(3) 0.3152(2) 0.0217(9) Uani 1 1 d . . . . .
H7 H 0.459535 0.049774 0.292221 0.026 Uiso 1 1 calc R U . . .
C8 C 0.5151(4) -0.0335(4) 0.3451(3) 0.0313(11) Uani 1 1 d . . . . .
H8A H 0.560473 0.013794 0.382978 0.047 Uiso 1 1 calc R U . . .
H8B H 0.549080 -0.035086 0.310123 0.047 Uiso 1 1 calc R U . . .
H8C H 0.489355 -0.095619 0.361467 0.047 Uiso 1 1 calc R U . . .
C9 C 0.3507(4) -0.0838(4) 0.2608(3) 0.0310(11) Uani 1 1 d . . . . .
H9A H 0.312020 -0.055740 0.232779 0.046 Uiso 1 1 calc R U . . .
H9B H 0.308780 -0.134602 0.282743 0.046 Uiso 1 1 calc R U . . .
H9C H 0.379444 -0.109417 0.232172 0.046 Uiso 1 1 calc R U . . .
C10 C 0.4892(3) 0.2915(3) 0.4282(2) 0.0156(8) Uani 1 1 d . . . . .
C11 C 0.4859(3) 0.3200(3) 0.5361(2) 0.0186(8) Uani 1 1 d . . . . .
H11 H 0.463158 0.314118 0.576361 0.022 Uiso 1 1 calc R U . . .
C12 C 0.5730(3) 0.3847(3) 0.5288(2) 0.0177(8) Uani 1 1 d . . . . .
C13 C 0.6503(3) 0.4614(3) 0.5818(2) 0.0210(9) Uani 1 1 d . . . . .
H13 H 0.710295 0.489573 0.564321 0.025 Uiso 1 1 calc R U . . .
C14 C 0.6748(4) 0.4209(4) 0.6472(3) 0.0293(11) Uani 1 1 d . . . . .
H14A H 0.695132 0.371748 0.637797 0.044 Uiso 1 1 calc R U . . .
H14B H 0.617391 0.393745 0.665923 0.044 Uiso 1 1 calc R U . . .
H14C H 0.727750 0.471222 0.680163 0.044 Uiso 1 1 calc R U . . .
C15 C 0.6196(4) 0.5396(3) 0.5942(3) 0.0288(11) Uani 1 1 d . . . . .
H15A H 0.596369 0.558548 0.550559 0.043 Uiso 1 1 calc R U . . .
H15B H 0.675286 0.593974 0.621742 0.043 Uiso 1 1 calc R U . . .
H15C H 0.567312 0.516435 0.618082 0.043 Uiso 1 1 calc R U . . .
C16 C 0.6560(3) 0.4179(3) 0.4304(2) 0.0204(9) Uani 1 1 d . . . . .
H16 H 0.634759 0.390310 0.381927 0.024 Uiso 1 1 calc R U . . .
C17 C 0.6769(4) 0.5214(3) 0.4294(3) 0.0276(11) Uani 1 1 d . . . . .
H17A H 0.615499 0.527282 0.417220 0.041 Uiso 1 1 calc R U . . .
H17B H 0.714755 0.548219 0.395929 0.041 Uiso 1 1 calc R U . . .
H17C H 0.714010 0.555382 0.474426 0.041 Uiso 1 1 calc R U . . .
C18 C 0.7448(3) 0.4016(3) 0.4621(3) 0.0260(10) Uani 1 1 d . . . . .
H18A H 0.726020 0.333676 0.461657 0.039 Uiso 1 1 calc R U . . .
H18B H 0.771543 0.431685 0.508954 0.039 Uiso 1 1 calc R U . . .
H18C H 0.793994 0.428727 0.435943 0.039 Uiso 1 1 calc R U . . .
C19 C 0.3091(3) 0.2228(3) 0.3377(2) 0.0170(8) Uani 1 1 d . . . . .
C20 C 0.1823(3) 0.1994(3) 0.3811(2) 0.0223(9) Uani 1 1 d . . . . .
H20 H 0.142298 0.185127 0.412473 0.027 Uiso 1 1 calc R U . . .
C21 C 0.1577(3) 0.2194(3) 0.3183(2) 0.0216(9) Uani 1 1 d . . . . .
C22 C 0.0656(3) 0.2292(4) 0.2854(3) 0.0309(11) Uani 1 1 d . . . . .
H22 H 0.068127 0.244334 0.237982 0.037 Uiso 1 1 calc R U . . .
C23 C 0.0598(5) 0.3095(6) 0.3232(3) 0.058(2) Uani 1 1 d . . . . .
H23A H 0.118698 0.367557 0.325437 0.087 Uiso 1 1 calc R U . . .
H23B H 0.054121 0.294760 0.369235 0.087 Uiso 1 1 calc R U . . .
H23C H 0.002826 0.318192 0.299260 0.087 Uiso 1 1 calc R U . . .
C24 C -0.0232(4) 0.1364(5) 0.2820(4) 0.0581(19) Uani 1 1 d . . . . .
H24A H -0.015419 0.085487 0.259499 0.087 Uiso 1 1 calc R U . . .
H24B H -0.081532 0.141291 0.256299 0.087 Uiso 1 1 calc R U . . .
H24C H -0.029878 0.122592 0.328095 0.087 Uiso 1 1 calc R U . . .
C25 C 0.2436(3) 0.2575(3) 0.2219(2) 0.0218(9) Uani 1 1 d . . . . .
H25 H 0.307842 0.262239 0.217139 0.026 Uiso 1 1 calc R U . . .
C26 C 0.1660(4) 0.1764(4) 0.1696(2) 0.0285(11) Uani 1 1 d . . . . .
H26A H 0.177919 0.120056 0.175022 0.043 Uiso 1 1 calc R U . . .
H26B H 0.168956 0.194346 0.123779 0.043 Uiso 1 1 calc R U . . .
H26C H 0.101597 0.163087 0.176539 0.043 Uiso 1 1 calc R U . . .
C27 C 0.2441(4) 0.3528(4) 0.2098(3) 0.0284(11) Uani 1 1 d . . . . .
H27A H 0.299825 0.401946 0.241746 0.043 Uiso 1 1 calc R U . . .
H27B H 0.183828 0.352892 0.216621 0.043 Uiso 1 1 calc R U . . .
H27C H 0.248906 0.365086 0.163238 0.043 Uiso 1 1 calc R U . . .
C28 C 0.2919(3) 0.1698(3) 0.5251(2) 0.0214(9) Uani 1 1 d . . . . .
C29 C 0.3115(4) 0.1185(3) 0.5770(2) 0.0268(10) Uani 1 1 d . . . . .
H29 H 0.344404 0.081447 0.569872 0.032 Uiso 1 1 calc R U . . .
C30 C 0.2861(4) 0.1178(4) 0.6382(3) 0.0346(11) Uani 1 1 d . . . . .
H30 H 0.299175 0.079217 0.670924 0.041 Uiso 1 1 calc R U . . .
C31 C 0.2412(4) 0.1743(4) 0.6513(3) 0.0346(11) Uani 1 1 d . . . . .
H31A H 0.223770 0.175126 0.693181 0.041 Uiso 1 1 calc R U . . .
C32 C 0.2224(4) 0.2293(4) 0.6025(3) 0.0314(11) Uani 1 1 d . . . . .
H32 H 0.191935 0.268120 0.610906 0.038 Uiso 1 1 calc R U . . .
C33 C 0.2481(3) 0.2277(3) 0.5415(2) 0.0246(10) Uani 1 1 d . . . . .
H33A H 0.235750 0.267076 0.509196 0.030 Uiso 1 1 calc R U . . .
C34 C 0.5555(3) 0.2194(3) 0.3335(2) 0.0192(8) Uani 1 1 d . . . . .
C35 C 0.7161(4) 0.2205(4) 0.3111(3) 0.0319(11) Uani 1 1 d . . . . .
C36 C 0.7719(4) 0.1926(5) 0.3716(3) 0.0442(14) Uani 1 1 d . . . . .
H36A H 0.785207 0.234238 0.412407 0.066 Uiso 1 1 calc R U . . .
H36B H 0.833348 0.198313 0.362908 0.066 Uiso 1 1 calc R U . . .
H36C H 0.732890 0.127199 0.378280 0.066 Uiso 1 1 calc R U . . .
C37 C 0.7747(4) 0.3198(4) 0.2971(3) 0.0400(13) Uani 1 1 d . . . . .
H37A H 0.789989 0.363962 0.336945 0.060 Uiso 1 1 calc R U . . .
H37B H 0.736912 0.335488 0.258006 0.060 Uiso 1 1 calc R U . . .
H37C H 0.835140 0.324459 0.287197 0.060 Uiso 1 1 calc R U . . .
C38 C 0.6850(4) 0.1509(4) 0.2480(3) 0.0402(13) Uani 1 1 d . . . . .
H38A H 0.651058 0.171310 0.209543 0.060 Uiso 1 1 calc R U . . .
H38B H 0.641510 0.088055 0.256404 0.060 Uiso 1 1 calc R U . . .
H38C H 0.742619 0.148851 0.237512 0.060 Uiso 1 1 calc R U . . .
C39 C 0.3868(3) 0.1576(3) 0.2473(2) 0.0182(8) Uani 1 1 d . . . . .
C40 C 0.3478(4) 0.0875(4) 0.1203(3) 0.0284(10) Uani 1 1 d . . . . .
C41 C 0.2494(4) 0.0028(4) 0.0983(3) 0.0410(13) Uani 1 1 d . . . . .
H41A H 0.246576 -0.045553 0.129056 0.062 Uiso 1 1 calc R U . . .
H41B H 0.240510 -0.023121 0.051952 0.062 Uiso 1 1 calc R U . . .
H41C H 0.197857 0.022379 0.099836 0.062 Uiso 1 1 calc R U . . .
C42 C 0.4308(4) 0.0598(4) 0.1184(3) 0.0348(12) Uani 1 1 d . . . . .
H42A H 0.493207 0.115448 0.132745 0.052 Uiso 1 1 calc R U . . .
H42B H 0.423035 0.034500 0.072047 0.052 Uiso 1 1 calc R U . . .
H42C H 0.429153 0.011671 0.149071 0.052 Uiso 1 1 calc R U . . .
C43 C 0.3540(4) 0.1677(4) 0.0783(3) 0.0350(12) Uani 1 1 d . . . . .
H43A H 0.420873 0.216881 0.089405 0.052 Uiso 1 1 calc R U . . .
H43B H 0.310495 0.193922 0.088237 0.052 Uiso 1 1 calc R U . . .
H43C H 0.334495 0.144341 0.030009 0.052 Uiso 1 1 calc R U . . .
C44 C 0.4769(3) 0.3360(3) 0.2951(2) 0.0195(8) Uani 1 1 d . . . . .
C45 C 0.5412(4) 0.4815(3) 0.2273(3) 0.0290(10) Uani 1 1 d . . . . .
C46 C 0.5251(5) 0.5631(4) 0.2541(3) 0.0388(13) Uani 1 1 d . . . . .
H46A H 0.455966 0.542159 0.252310 0.058 Uiso 1 1 calc R U . . .
H46B H 0.546017 0.615006 0.226127 0.058 Uiso 1 1 calc R U . . .
H46C H 0.563004 0.584852 0.301141 0.058 Uiso 1 1 calc R U . . .
C47 C 0.4833(4) 0.4454(4) 0.1543(3) 0.0372(12) Uani 1 1 d . . . . .
H47A H 0.414046 0.425358 0.151724 0.056 Uiso 1 1 calc R U . . .
H47B H 0.493343 0.391729 0.138751 0.056 Uiso 1 1 calc R U . . .
H47C H 0.505083 0.495836 0.125317 0.056 Uiso 1 1 calc R U . . .
C48 C 0.6480(4) 0.5084(4) 0.2336(3) 0.0371(12) Uani 1 1 d . . . . .
H48A H 0.655631 0.455704 0.213686 0.056 Uiso 1 1 calc R U . . .
H48B H 0.682504 0.523363 0.281666 0.056 Uiso 1 1 calc R U . . .
H48C H 0.674997 0.563722 0.209663 0.056 Uiso 1 1 calc R U . . .
Mo1 Mo 0.25979(3) 0.64716(3) 0.03021(2) 0.02121(13) Uani 1 1 d . . . . .
P1 P 0.3282(10) 0.6761(9) -0.0568(6) 0.0272(10) Uani 0.237(8) 1 d . . P A 1
N14 N 0.373(4) 0.697(4) -0.115(3) 0.0278(7) Uani 0.237(8) 1 d . . P A 1
N14D N 0.3139(9) 0.6690(9) -0.0414(6) 0.0272(10) Uani 0.763(8) 1 d . . P A 2
P1D P 0.3635(4) 0.6876(4) -0.1063(2) 0.0278(7) Uani 0.763(8) 1 d . . P A 2
Si1 Si 0.22338(11) 0.43609(10) -0.03541(8) 0.0292(3) Uani 1 1 d . . . . .
Si2 Si 0.49397(10) 0.78228(10) 0.10014(7) 0.0252(3) Uani 1 1 d . . . . .
Si3 Si 0.15600(10) 0.76313(10) -0.06704(7) 0.0266(3) Uani 1 1 d . . . . .
N10 N 0.1879(3) 0.6172(3) 0.1189(2) 0.0217(7) Uani 1 1 d . . . . .
N11 N 0.2038(3) 0.5055(3) 0.0215(2) 0.0268(8) Uani 1 1 d . . . . .
N12 N 0.3766(3) 0.7157(3) 0.1082(2) 0.0260(8) Uani 1 1 d . . . . .
N13 N 0.1674(3) 0.7078(3) 0.0059(2) 0.0261(8) Uani 1 1 d . . . . .
C49 C 0.1350(4) 0.4592(3) 0.0631(3) 0.0272(10) Uani 1 1 d . . . . .
H49A H 0.132367 0.396051 0.070471 0.033 Uiso 1 1 calc R U . . .
H49B H 0.069199 0.450969 0.039051 0.033 Uiso 1 1 calc R U . . .
C50 C 0.1657(4) 0.5179(3) 0.1312(3) 0.0306(11) Uani 1 1 d . . . . .
H50A H 0.112709 0.493504 0.155181 0.037 Uiso 1 1 calc R U . . .
H50B H 0.223848 0.514367 0.159861 0.037 Uiso 1 1 calc R U . . .
C51 C 0.3598(4) 0.6983(4) 0.1762(2) 0.0260(10) Uani 1 1 d . . . . .
H51A H 0.407566 0.752647 0.209436 0.031 Uiso 1 1 calc R U . . .
H51B H 0.369063 0.641658 0.189640 0.031 Uiso 1 1 calc R U . . .
C52 C 0.2586(4) 0.6837(4) 0.1772(3) 0.0279(10) Uani 1 1 d . . . . .
H52A H 0.243394 0.658803 0.219909 0.033 Uiso 1 1 calc R U . . .
H52B H 0.254253 0.744843 0.175418 0.033 Uiso 1 1 calc R U . . .
C53 C 0.1181(4) 0.7149(4) 0.0572(3) 0.0292(10) Uani 1 1 d . . . . .
H53A H 0.055505 0.716130 0.035205 0.035 Uiso 1 1 calc R U . . .
H53B H 0.158510 0.774315 0.087679 0.035 Uiso 1 1 calc R U . . .
C54 C 0.0994(4) 0.6305(4) 0.0988(3) 0.0298(10) Uani 1 1 d . . . . .
H54A H 0.079094 0.642149 0.139616 0.036 Uiso 1 1 calc R U . . .
H54B H 0.046554 0.572917 0.071242 0.036 Uiso 1 1 calc R U . . .
C55 C 0.3544(4) 0.4721(4) -0.0287(3) 0.0379(13) Uani 1 1 d . . . . .
H55A H 0.382952 0.534815 -0.043713 0.057 Uiso 1 1 calc R U . . .
H55B H 0.362286 0.426649 -0.057362 0.057 Uiso 1 1 calc R U . . .
H55C H 0.387213 0.473938 0.018598 0.057 Uiso 1 1 calc R U . . .
C56 C 0.1743(5) 0.3099(4) -0.0154(4) 0.0504(17) Uani 1 1 d . . . . .
H56A H 0.207973 0.306834 0.030585 0.076 Uiso 1 1 calc R U . . .
H56B H 0.184830 0.271099 -0.048048 0.076 Uiso 1 1 calc R U . . .
H56C H 0.104525 0.286127 -0.018295 0.076 Uiso 1 1 calc R U . . .
C57 C 0.1621(4) 0.4355(4) -0.1251(3) 0.0406(13) Uani 1 1 d . . . . .
H57A H 0.190836 0.498970 -0.138948 0.061 Uiso 1 1 calc R U . . .
H57B H 0.092608 0.416068 -0.128991 0.061 Uiso 1 1 calc R U . . .
H57C H 0.170487 0.391239 -0.154557 0.061 Uiso 1 1 calc R U . . .
C58 C 0.5483(4) 0.7079(4) 0.0700(3) 0.0360(12) Uani 1 1 d . . . . .
H58A H 0.515410 0.682251 0.022559 0.054 Uiso 1 1 calc R U . . .
H58B H 0.540479 0.655892 0.097990 0.054 Uiso 1 1 calc R U . . .
H58C H 0.617645 0.746425 0.073612 0.054 Uiso 1 1 calc R U . . .
C59 C 0.5012(4) 0.8757(4) 0.0447(3) 0.0348(12) Uani 1 1 d . . . . .
H59A H 0.469824 0.847279 -0.002417 0.052 Uiso 1 1 calc R U . . .
H59B H 0.569502 0.918288 0.048198 0.052 Uiso 1 1 calc R U . . .
H59C H 0.468083 0.911308 0.058616 0.052 Uiso 1 1 calc R U . . .
C60 C 0.5749(4) 0.8451(5) 0.1847(3) 0.0431(14) Uani 1 1 d . . . . .
H60A H 0.552672 0.889485 0.200815 0.065 Uiso 1 1 calc R U . . .
H60B H 0.641770 0.879647 0.180180 0.065 Uiso 1 1 calc R U . . .
H60C H 0.572753 0.799039 0.217223 0.065 Uiso 1 1 calc R U . . .
C61 C 0.1116(4) 0.6787(4) -0.1451(3) 0.0375(13) Uani 1 1 d . . . . .
H61A H 0.160643 0.656236 -0.148321 0.056 Uiso 1 1 calc R U . . .
H61B H 0.099697 0.710346 -0.185006 0.056 Uiso 1 1 calc R U . . .
H61C H 0.051029 0.624971 -0.142885 0.056 Uiso 1 1 calc R U . . .
C62 C 0.0625(4) 0.8106(4) -0.0688(3) 0.0398(13) Uani 1 1 d . . . . .
H62A H -0.000866 0.758243 -0.070703 0.060 Uiso 1 1 calc R U . . .
H62B H 0.057950 0.844219 -0.108857 0.060 Uiso 1 1 calc R U . . .
H62C H 0.081860 0.854055 -0.027721 0.060 Uiso 1 1 calc R U . . .
C63 C 0.2703(4) 0.8673(4) -0.0718(3) 0.0312(11) Uani 1 1 d . . . . .
H63A H 0.321371 0.846664 -0.072555 0.047 Uiso 1 1 calc R U . . .
H63B H 0.291139 0.913537 -0.032154 0.047 Uiso 1 1 calc R U . . .
H63C H 0.258159 0.896206 -0.113249 0.047 Uiso 1 1 calc R U . . .
C1S C 0.041(3) -0.146(2) 0.4745(15) 0.202(9) Uiso 0.5 1 d D U P B -1
H1S1 H 0.045801 -0.203132 0.490768 0.302 Uiso 0.5 1 calc R U P B -1
H1S2 H -0.013438 -0.163923 0.434777 0.302 Uiso 0.5 1 calc R U P B -1
H1S3 H 0.101724 -0.105933 0.461984 0.302 Uiso 0.5 1 calc R U P B -1
C2S C 0.0262(15) -0.0927(13) 0.5305(10) 0.114(5) Uiso 0.5 1 d D U P B -1
H2S1 H -0.033936 -0.134477 0.543553 0.137 Uiso 0.5 1 calc R U P B -1
H2S2 H 0.081100 -0.076550 0.570729 0.137 Uiso 0.5 1 calc R U P B -1
C3S C 0.0187(19) -0.0057(16) 0.5111(11) 0.117(6) Uiso 0.5 1 d D U P B -1
H3S1 H -0.014865 -0.016738 0.462391 0.140 Uiso 0.5 1 calc R U P B -1
H3S2 H 0.085330 0.044102 0.515901 0.140 Uiso 0.5 1 calc R U P B -1
C4S C -0.0324(17) 0.0316(15) 0.5490(10) 0.114(5) Uiso 0.5 1 d D U P B -1
H4S1 H 0.011174 0.063964 0.593644 0.137 Uiso 0.5 1 calc R U P B -1
H4S2 H -0.090573 -0.021421 0.557031 0.137 Uiso 0.5 1 calc R U P B -1
C5S C -0.063(3) 0.101(2) 0.5093(17) 0.202(9) Uiso 0.5 1 d D U P B -1
H5S1 H -0.096484 0.124186 0.535151 0.302 Uiso 0.5 1 calc R U P B -1
H5S2 H -0.005374 0.153472 0.501984 0.302 Uiso 0.5 1 calc R U P B -1
H5S3 H -0.106987 0.068201 0.465419 0.302 Uiso 0.5 1 calc R U P B -1
C6S C 0.0633(12) 0.8598(15) 0.2448(11) 0.129(4) Uani 0.550(6) 1 d D U P C 1
H6S1 H 0.073049 0.832040 0.287211 0.193 Uiso 0.550(6) 1 calc R U P C 1
H6S2 H 0.065541 0.821333 0.207488 0.193 Uiso 0.550(6) 1 calc R U P C 1
H6S3 H 0.114690 0.923917 0.249104 0.193 Uiso 0.550(6) 1 calc R U P C 1
C7S C -0.0348(12) 0.8629(15) 0.2304(9) 0.123(3) Uani 0.550(6) 1 d D U P C 1
H7S1 H -0.086381 0.798078 0.226968 0.147 Uiso 0.550(6) 1 calc R U P C 1
H7S2 H -0.037216 0.900696 0.268598 0.147 Uiso 0.550(6) 1 calc R U P C 1
C8S C -0.0541(10) 0.9048(14) 0.1658(9) 0.122(4) Uani 0.550(6) 1 d D U P C 1
H8S1 H -0.044202 0.871573 0.128448 0.146 Uiso 0.550(6) 1 calc R U P C 1
H8S2 H -0.006965 0.971910 0.171090 0.146 Uiso 0.550(6) 1 calc R U P C 1
C9S C -0.1565(11) 0.8978(15) 0.1471(9) 0.135(5) Uani 0.550(6) 1 d D U P C 1
H9S1 H -0.203560 0.830968 0.143625 0.162 Uiso 0.550(6) 1 calc R U P C 1
H9S2 H -0.165525 0.933194 0.183670 0.162 Uiso 0.550(6) 1 calc R U P C 1
C10S C -0.1773(16) 0.936(2) 0.0814(12) 0.195(9) Uani 0.550(6) 1 d D U P C 1
H10A H -0.243950 0.930337 0.071339 0.293 Uiso 0.550(6) 1 calc R U P C 1
H10B H -0.131725 1.002753 0.084958 0.293 Uiso 0.550(6) 1 calc R U P C 1
H10C H -0.169751 0.900550 0.044922 0.293 Uiso 0.550(6) 1 calc R U P C 1
O6D O 0.1235(7) 0.9581(7) 0.2855(6) 0.061(3) Uani 0.450(6) 1 d D U P C 2
C7D C 0.1144(11) 0.9339(11) 0.2173(7) 0.087(4) Uani 0.450(6) 1 d D U P C 2
H7D1 H 0.177152 0.936328 0.212402 0.105 Uiso 0.450(6) 1 calc R U P C 2
H7D2 H 0.102913 0.982486 0.191005 0.105 Uiso 0.450(6) 1 calc R U P C 2
C8D C 0.0356(16) 0.8392(14) 0.1857(11) 0.118(4) Uani 0.450(6) 1 d D U P C 2
H8D1 H 0.062703 0.793828 0.178638 0.142 Uiso 0.450(6) 1 calc R U P C 2
H8D2 H -0.003963 0.843711 0.141902 0.142 Uiso 0.450(6) 1 calc R U P C 2
C9D C -0.0227(17) 0.8117(15) 0.2387(12) 0.123(3) Uani 0.450(6) 1 d D U P C 2
H9D1 H -0.089831 0.804394 0.220198 0.147 Uiso 0.450(6) 1 calc R U P C 2
H9D2 H -0.025246 0.752008 0.255633 0.147 Uiso 0.450(6) 1 calc R U P C 2
C10D C 0.0319(12) 0.8928(13) 0.2939(11) 0.097(4) Uani 0.450(6) 1 d D U P C 2
H10D H -0.008636 0.926799 0.296090 0.117 Uiso 0.450(6) 1 calc R U P C 2
H10E H 0.041807 0.867294 0.337851 0.117 Uiso 0.450(6) 1 calc R U P C 2
C11S C 0.9386(19) 0.6681(19) 0.4721(11) 0.108(3) Uani 0.415(6) 1 d D U P D 1
H11B H 0.979701 0.732041 0.494929 0.162 Uiso 0.415(6) 1 calc R U P D 1
H11C H 0.870096 0.654565 0.466889 0.162 Uiso 0.415(6) 1 calc R U P D 1
H11D H 0.953548 0.622616 0.499308 0.162 Uiso 0.415(6) 1 calc R U P D 1
C12S C 0.9557(16) 0.6613(15) 0.4107(10) 0.108(3) Uani 0.415(6) 1 d D U P D 1
H12A H 0.942461 0.709244 0.384614 0.129 Uiso 0.415(6) 1 calc R U P D 1
H12B H 1.025646 0.677397 0.416929 0.129 Uiso 0.415(6) 1 calc R U P D 1
C13S C 0.9048(13) 0.5779(14) 0.3734(9) 0.108(3) Uani 0.415(6) 1 d D U P D 1
H13B H 0.835835 0.554821 0.374959 0.129 Uiso 0.415(6) 1 calc R U P D 1
H13C H 0.928650 0.532381 0.393809 0.129 Uiso 0.415(6) 1 calc R U P D 1
C14S C 0.9103(11) 0.5800(12) 0.3085(8) 0.075(3) Uani 0.415(6) 1 d D U P D 1
H14D H 0.849943 0.530114 0.279679 0.090 Uiso 0.415(6) 1 calc R U P D 1
H14E H 0.915709 0.641570 0.293812 0.090 Uiso 0.415(6) 1 calc R U P D 1
C15S C 0.9867(15) 0.5668(17) 0.2998(11) 0.078(3) Uani 0.415(6) 1 d D U P D 1
H15D H 0.988568 0.568769 0.251869 0.117 Uiso 0.415(6) 1 calc R U P D 1
H15E H 1.046643 0.616754 0.327589 0.117 Uiso 0.415(6) 1 calc R U P D 1
H15F H 0.980923 0.505376 0.313466 0.117 Uiso 0.415(6) 1 calc R U P D 1
C11D C 0.9833(13) 0.6627(14) 0.4957(9) 0.108(3) Uani 0.585(6) 1 d D U P D 2
H11E H 1.021701 0.676261 0.542809 0.162 Uiso 0.585(6) 1 calc R U P D 2
H11F H 0.989039 0.721888 0.477566 0.162 Uiso 0.585(6) 1 calc R U P D 2
H11G H 0.914995 0.622528 0.494235 0.162 Uiso 0.585(6) 1 calc R U P D 2
C12D C 1.0165(11) 0.6180(7) 0.4583(6) 0.108(3) Uani 0.585(6) 1 d D U P D 2
H12C H 1.086478 0.660138 0.465046 0.129 Uiso 0.585(6) 1 calc R U P D 2
H12D H 1.013389 0.562059 0.481500 0.129 Uiso 0.585(6) 1 calc R U P D 2
C13D C 0.9857(12) 0.5873(13) 0.3930(6) 0.108(3) Uani 0.585(6) 1 d D U P D 2
H13D H 0.997057 0.643251 0.367955 0.129 Uiso 0.585(6) 1 calc R U P D 2
H13E H 0.914424 0.549795 0.383576 0.129 Uiso 0.585(6) 1 calc R U P D 2
C14D C 1.0217(9) 0.5349(8) 0.3648(6) 0.075(3) Uani 0.585(6) 1 d D U P D 2
H14F H 0.985089 0.468204 0.371656 0.090 Uiso 0.585(6) 1 calc R U P D 2
H14G H 1.090108 0.554884 0.389866 0.090 Uiso 0.585(6) 1 calc R U P D 2
C15D C 1.0190(11) 0.5392(12) 0.2970(7) 0.078(3) Uani 0.585(6) 1 d D U P D 2
H15G H 1.046664 0.498806 0.282168 0.117 Uiso 0.585(6) 1 calc R U P D 2
H15H H 0.951462 0.517424 0.271106 0.117 Uiso 0.585(6) 1 calc R U P D 2
H15I H 1.056827 0.604389 0.289376 0.117 Uiso 0.585(6) 1 calc R U P D 2

loop_
_atom_site_aniso_label
_atom_site_aniso_U_11
_atom_site_aniso_U_22
_atom_site_aniso_U_33
_atom_site_aniso_U_23
_atom_site_aniso_U_13
_atom_site_aniso_U_12
Fe1 0.0176(3) 0.0142(3) 0.0144(3) 0.0002(2) 0.0019(2) 0.0075(2)
N1 0.0177(18) 0.0139(15) 0.0164(18) -0.0003(13) 0.0009(13) 0.0061(13)
N2 0.0171(18) 0.0149(15) 0.0194(18) -0.0004(13) 0.0004(13) 0.0073(14)
N3 0.0194(16) 0.0141(15) 0.0129(16) -0.0011(12) 0.0014(12) 0.0084(13)
N4 0.0163(16) 0.0151(16) 0.0151(16) -0.0006(13) 0.0008(12) 0.0073(13)
N5 0.0162(16) 0.0181(18) 0.0182(17) 0.0010(14) 0.0021(13) 0.0080(14)
N6 0.0218(18) 0.0220(18) 0.0169(16) 0.0013(14) 0.0014(13) 0.0128(15)
N7 0.0220(18) 0.024(2) 0.028(2) -0.0014(17) 0.0013(15) 0.0115(16)
N8 0.029(2) 0.024(2) 0.0180(16) -0.0015(14) 0.0025(15) 0.0135(17)
N9 0.027(2) 0.0219(17) 0.023(2) 0.0063(15) 0.0036(16) 0.0117(16)
B1 0.015(2) 0.0155(19) 0.022(2) 0.0013(17) 0.0038(16) 0.0068(16)
C1 0.017(2) 0.0163(17) 0.0150(19) -0.0003(14) -0.0010(15) 0.0076(15)
C2 0.020(2) 0.0180(18) 0.022(2) 0.0035(16) 0.0015(16) 0.0064(17)
C3 0.022(2) 0.0170(18) 0.021(2) 0.0037(15) 0.0023(16) 0.0069(16)
C4 0.027(2) 0.0154(19) 0.025(2) 0.0006(17) 0.0015(18) 0.0078(17)
C5 0.029(3) 0.020(2) 0.032(3) 0.004(2) -0.0007(19) 0.011(2)
C6 0.031(3) 0.018(2) 0.058(4) 0.005(2) -0.004(2) 0.000(2)
C7 0.029(2) 0.020(2) 0.019(2) 0.0018(16) 0.0060(16) 0.0138(18)
C8 0.035(3) 0.034(3) 0.035(3) 0.007(2) 0.010(2) 0.024(2)
C9 0.043(3) 0.025(2) 0.022(2) -0.0044(19) 0.004(2) 0.013(2)
C10 0.0137(18) 0.0150(18) 0.0180(17) 0.0010(14) 0.0016(13) 0.0071(14)
C11 0.0201(19) 0.020(2) 0.0136(19) -0.0021(15) -0.0007(15) 0.0090(15)
C12 0.0206(19) 0.0166(18) 0.0156(18) -0.0004(14) 0.0005(14) 0.0094(15)
C13 0.021(2) 0.020(2) 0.019(2) -0.0028(16) -0.0019(16) 0.0100(16)
C14 0.033(3) 0.028(3) 0.023(2) -0.0019(19) -0.007(2) 0.017(2)
C15 0.036(3) 0.022(2) 0.027(3) -0.0073(19) -0.001(2) 0.016(2)
C16 0.020(2) 0.0173(19) 0.021(2) 0.0016(17) 0.0056(16) 0.0060(16)
C17 0.033(3) 0.016(2) 0.028(3) 0.0056(19) 0.004(2) 0.0066(19)
C18 0.024(2) 0.024(2) 0.030(3) 0.000(2) 0.0049(19) 0.0104(19)
C19 0.0208(18) 0.0132(19) 0.0166(18) -0.0010(15) 0.0016(14) 0.0085(16)
C20 0.018(2) 0.028(2) 0.024(2) 0.0018(18) 0.0041(16) 0.0130(18)
C21 0.0201(19) 0.025(2) 0.020(2) -0.0016(17) 0.0001(15) 0.0121(18)
C22 0.024(2) 0.048(3) 0.025(3) 0.003(2) 0.0007(19) 0.022(2)
C23 0.056(4) 0.090(4) 0.047(4) -0.015(3) -0.010(3) 0.061(4)
C24 0.021(3) 0.071(4) 0.068(5) 0.022(4) -0.005(3) 0.012(2)
C25 0.028(2) 0.027(2) 0.0148(19) 0.0026(16) 0.0034(16) 0.0176(19)
C26 0.027(3) 0.036(3) 0.020(2) -0.0019(19) -0.0018(19) 0.016(2)
C27 0.036(3) 0.035(2) 0.026(3) 0.012(2) 0.012(2) 0.024(2)
C28 0.021(2) 0.021(2) 0.020(2) -0.0024(16) 0.0020(16) 0.0079(17)
C29 0.032(3) 0.030(3) 0.022(2) 0.0046(18) 0.0058(19) 0.017(2)
C30 0.045(3) 0.038(3) 0.022(2) 0.006(2) 0.009(2) 0.018(2)
C31 0.034(3) 0.041(3) 0.030(3) 0.006(2) 0.015(2) 0.013(2)
C32 0.033(3) 0.038(3) 0.027(2) 0.000(2) 0.010(2) 0.018(2)
C33 0.029(3) 0.025(2) 0.020(2) -0.0025(18) 0.0015(18) 0.0127(19)
C34 0.0234(19) 0.017(2) 0.016(2) 0.0010(17) 0.0024(16) 0.0088(16)
C35 0.021(2) 0.042(3) 0.035(3) -0.001(2) 0.0055(19) 0.015(2)
C36 0.034(3) 0.065(4) 0.041(3) 0.001(3) 0.004(2) 0.031(3)
C37 0.030(3) 0.042(3) 0.043(4) -0.004(2) 0.010(2) 0.010(2)
C38 0.035(3) 0.043(3) 0.043(3) -0.007(2) 0.009(2) 0.018(2)
C39 0.019(2) 0.018(2) 0.0205(17) 0.0032(15) 0.0044(15) 0.0110(17)
C40 0.038(3) 0.032(2) 0.017(2) -0.0011(18) 0.0056(19) 0.018(2)
C41 0.045(3) 0.039(3) 0.029(3) -0.009(2) 0.007(2) 0.010(2)
C42 0.047(3) 0.039(3) 0.028(3) 0.003(2) 0.014(2) 0.025(2)
C43 0.043(3) 0.044(3) 0.024(3) 0.007(2) 0.008(2) 0.025(2)
C44 0.021(2) 0.0207(18) 0.017(2) -0.0002(15) 0.0015(16) 0.0106(16)
C45 0.034(2) 0.021(2) 0.033(3) 0.0109(18) 0.0109(19) 0.011(2)
C46 0.055(4) 0.029(3) 0.042(3) 0.016(2) 0.023(3) 0.021(3)
C47 0.038(3) 0.040(3) 0.032(2) 0.014(2) 0.009(2) 0.014(2)
C48 0.032(2) 0.038(3) 0.039(3) 0.009(2) 0.012(2) 0.012(2)
Mo1 0.0242(2) 0.0212(2) 0.0182(2) 0.00049(15) 0.00393(16) 0.01026(17)
P1 0.030(3) 0.029(2) 0.025(3) 0.001(2) 0.0112(17) 0.012(2)
N14 0.0335(15) 0.0307(15) 0.0215(16) 0.0027(10) 0.0102(9) 0.0143(12)
N14D 0.030(3) 0.029(2) 0.025(3) 0.001(2) 0.0112(17) 0.012(2)
P1D 0.0335(15) 0.0307(15) 0.0215(16) 0.0027(10) 0.0102(9) 0.0143(12)
Si1 0.0341(8) 0.0245(7) 0.0289(8) -0.0017(6) 0.0099(6) 0.0115(6)
Si2 0.0247(7) 0.0272(7) 0.0228(7) -0.0010(5) 0.0038(5) 0.0112(6)
Si3 0.0252(7) 0.0304(7) 0.0223(7) 0.0055(6) 0.0023(5) 0.0117(6)
N10 0.0244(18) 0.0238(18) 0.0179(18) 0.0012(14) 0.0061(14) 0.0109(15)
N11 0.033(2) 0.0262(18) 0.021(2) 0.0000(15) 0.0074(16) 0.0118(17)
N12 0.0274(18) 0.029(2) 0.0203(18) -0.0006(16) 0.0059(14) 0.0111(16)
N13 0.029(2) 0.033(2) 0.0209(19) 0.0028(16) 0.0062(15) 0.0175(18)
C49 0.031(3) 0.022(2) 0.024(2) 0.0020(17) 0.0057(19) 0.0075(19)
C50 0.038(3) 0.027(2) 0.025(2) 0.0048(18) 0.009(2) 0.013(2)
C51 0.029(2) 0.029(2) 0.017(2) 0.0002(18) 0.0040(17) 0.010(2)
C52 0.036(2) 0.029(2) 0.019(2) 0.0008(18) 0.0079(17) 0.013(2)
C53 0.032(3) 0.038(3) 0.024(2) 0.003(2) 0.010(2) 0.020(2)
C54 0.029(2) 0.037(3) 0.027(3) 0.003(2) 0.0108(19) 0.016(2)
C55 0.038(3) 0.037(3) 0.043(3) 0.004(3) 0.009(2) 0.021(2)
C56 0.064(4) 0.028(3) 0.069(5) 0.008(3) 0.038(4) 0.018(3)
C57 0.040(3) 0.045(3) 0.031(3) -0.011(2) 0.006(2) 0.014(3)
C58 0.035(3) 0.039(3) 0.042(3) 0.008(2) 0.014(2) 0.022(2)
C59 0.036(3) 0.029(3) 0.040(3) 0.003(2) 0.010(2) 0.013(2)
C60 0.026(3) 0.056(4) 0.036(3) -0.004(3) 0.002(2) 0.011(3)
C61 0.031(3) 0.048(3) 0.022(3) 0.003(2) 0.001(2) 0.010(2)
C62 0.030(3) 0.049(3) 0.045(4) 0.021(3) 0.010(2) 0.020(2)
C63 0.033(3) 0.029(2) 0.033(3) 0.004(2) 0.008(2) 0.015(2)
C6S 0.101(7) 0.106(8) 0.130(9) 0.002(8) 0.011(7) 0.006(6)
C7S 0.098(5) 0.096(5) 0.132(6) -0.019(5) 0.029(4) 0.003(4)
C8S 0.101(7) 0.100(8) 0.133(8) -0.031(6) 0.017(7) 0.020(6)
C9S 0.108(8) 0.112(10) 0.158(11) -0.051(9) 0.013(8) 0.033(8)
C10S 0.152(15) 0.163(17) 0.200(15) -0.015(13) -0.027(13) 0.034(13)
O6D 0.058(5) 0.059(5) 0.073(6) 0.010(4) 0.011(4) 0.034(4)
C7D 0.078(7) 0.086(7) 0.084(6) -0.006(6) 0.018(5) 0.022(5)
C8D 0.100(7) 0.099(7) 0.117(6) -0.026(6) 0.024(5) 0.008(6)
C9D 0.098(5) 0.096(5) 0.132(6) -0.019(5) 0.029(4) 0.003(4)
C10D 0.078(6) 0.084(6) 0.112(6) -0.004(5) 0.030(5) 0.015(5)
C11S 0.078(6) 0.135(7) 0.106(5) 0.029(5) 0.023(5) 0.041(5)
C12S 0.078(6) 0.135(7) 0.106(5) 0.029(5) 0.023(5) 0.041(5)
C13S 0.078(6) 0.135(7) 0.106(5) 0.029(5) 0.023(5) 0.041(5)
C14S 0.038(5) 0.062(6) 0.093(5) 0.030(5) 0.001(4) -0.002(4)
C15S 0.050(7) 0.068(9) 0.090(5) 0.030(5) 0.000(5) 0.008(4)
C11D 0.078(6) 0.135(7) 0.106(5) 0.029(5) 0.023(5) 0.041(5)
C12D 0.078(6) 0.135(7) 0.106(5) 0.029(5) 0.023(5) 0.041(5)
C13D 0.078(6) 0.135(7) 0.106(5) 0.029(5) 0.023(5) 0.041(5)
C14D 0.038(5) 0.062(6) 0.093(5) 0.030(5) 0.001(4) -0.002(4)
C15D 0.050(7) 0.068(9) 0.090(5) 0.030(5) 0.000(5) 0.008(4)

loop_
_atom_type_symbol
_atom_type_description
_atom_type_scat_dispersion_real
_atom_type_scat_dispersion_imag
_atom_type_scat_source
C C 0.0033 0.0016 'International Tables Vol C Tables 4.2.6.8 and 6.1.1.4'
H H 0.0000 0.0000 'International Tables Vol C Tables 4.2.6.8 and 6.1.1.4'
B B 0.0013 0.0007 'International Tables Vol C Tables 4.2.6.8 and 6.1.1.4'
N N 0.0061 0.0033 'International Tables Vol C Tables 4.2.6.8 and 6.1.1.4'
O O 0.0106 0.0060 'International Tables Vol C Tables 4.2.6.8 and 6.1.1.4'
Si Si 0.0817 0.0704 'International Tables Vol C Tables 4.2.6.8 and 6.1.1.4'
P P 0.1023 0.0942 'International Tables Vol C Tables 4.2.6.8 and 6.1.1.4'
Fe Fe 0.3463 0.8444 'International Tables Vol C Tables 4.2.6.8 and 6.1.1.4'
Mo Mo -1.6832 0.6857 'International Tables Vol C Tables 4.2.6.8 and 6.1.1.4'

loop_
_geom_angle_atom_site_label_1
_geom_angle_atom_site_label_2
_geom_angle_atom_site_label_3
_geom_angle
_geom_angle_site_symmetry_1
_geom_angle_site_symmetry_3
_geom_angle_publ_flag
C39 Fe1 C34 87.97(18) . . ?
C39 Fe1 C44 88.41(19) . . ?
C34 Fe1 C44 89.29(19) . . ?
C39 Fe1 C10 179.32(19) . . ?
C34 Fe1 C10 92.62(18) . . ?
C44 Fe1 C10 91.94(18) . . ?
C39 Fe1 C19 92.18(18) . . ?
C34 Fe1 C19 178.18(18) . . ?
C44 Fe1 C19 92.53(18) . . ?
C10 Fe1 C19 87.21(17) . . ?
C39 Fe1 C1 93.17(18) . . ?
C34 Fe1 C1 92.45(18) . . ?
C44 Fe1 C1 177.69(19) . . ?
C10 Fe1 C1 86.47(17) . . ?
C19 Fe1 C1 85.73(18) . . ?
C1 N1 C2 109.5(4) . . ?
C1 N1 B1 119.1(4) . . ?
C2 N1 B1 131.3(4) . . ?
C1 N2 C3 110.3(4) . . ?
C1 N2 C7 124.7(4) . . ?
C3 N2 C7 124.9(4) . . ?
C10 N3 C11 110.3(4) . . ?
C10 N3 B1 122.3(4) . . ?
C11 N3 B1 127.4(4) . . ?
C10 N4 C12 110.2(4) . . ?
C10 N4 C16 124.9(4) . . ?
C12 N4 C16 124.9(4) . . ?
C19 N5 C20 109.3(4) . . ?
C19 N5 B1 119.9(4) . . ?
C20 N5 B1 130.7(4) . . ?
C19 N6 C21 110.4(4) . . ?
C19 N6 C25 124.4(4) . . ?
C21 N6 C25 125.1(4) . . ?
C34 N7 C35 170.5(5) . . ?
C39 N8 C40 171.1(5) . . ?
C44 N9 C45 171.2(5) . . ?
N3 B1 N5 106.3(4) . . ?
N3 B1 N1 105.7(3) . . ?
N5 B1 N1 103.6(4) . . ?
N3 B1 C28 108.1(4) . . ?
N5 B1 C28 116.1(4) . . ?
N1 B1 C28 116.2(4) . . ?
N1 C1 N2 105.2(4) . . ?
N1 C1 Fe1 121.5(3) . . ?
N2 C1 Fe1 133.3(3) . . ?
C3 C2 N1 109.6(4) . . ?
C3 C2 H2 125.2 . . ?
N1 C2 H2 125.2 . . ?
C2 C3 N2 105.3(4) . . ?
C2 C3 C4 128.0(4) . . ?
N2 C3 C4 126.6(4) . . ?
C3 C4 C6 110.3(4) . . ?
C3 C4 C5 110.7(4) . . ?
C6 C4 C5 110.6(4) . . ?
C3 C4 H4 108.4 . . ?
C6 C4 H4 108.4 . . ?
C5 C4 H4 108.4 . . ?
C4 C5 H5A 109.5 . . ?
C4 C5 H5B 109.5 . . ?
H5A C5 H5B 109.5 . . ?
C4 C5 H5C 109.5 . . ?
H5A C5 H5C 109.5 . . ?
H5B C5 H5C 109.5 . . ?
C4 C6 H6A 109.5 . . ?
C4 C6 H6B 109.5 . . ?
H6A C6 H6B 109.5 . . ?
C4 C6 H6C 109.5 . . ?
H6A C6 H6C 109.5 . . ?
H6B C6 H6C 109.5 . . ?
N2 C7 C8 111.8(4) . . ?
N2 C7 C9 111.2(4) . . ?
C8 C7 C9 113.5(4) . . ?
N2 C7 H7 106.6 . . ?
C8 C7 H7 106.6 . . ?
C9 C7 H7 106.6 . . ?
C7 C8 H8A 109.5 . . ?
C7 C8 H8B 109.5 . . ?
H8A C8 H8B 109.5 . . ?
C7 C8 H8C 109.5 . . ?
H8A C8 H8C 109.5 . . ?
H8B C8 H8C 109.5 . . ?
C7 C9 H9A 109.5 . . ?
C7 C9 H9B 109.5 . . ?
H9A C9 H9B 109.5 . . ?
C7 C9 H9C 109.5 . . ?
H9A C9 H9C 109.5 . . ?
H9B C9 H9C 109.5 . . ?
N3 C10 N4 105.6(4) . . ?
N3 C10 Fe1 119.8(3) . . ?
N4 C10 Fe1 134.6(3) . . ?
C12 C11 N3 108.3(4) . . ?
C12 C11 H11 125.9 . . ?
N3 C11 H11 125.9 . . ?
C11 C12 N4 105.6(4) . . ?
C11 C12 C13 126.8(4) . . ?
N4 C12 C13 127.7(4) . . ?
C12 C13 C14 110.7(4) . . ?
C12 C13 C15 111.0(4) . . ?
C14 C13 C15 111.5(4) . . ?
C12 C13 H13 107.8 . . ?
C14 C13 H13 107.8 . . ?
C15 C13 H13 107.8 . . ?
C13 C14 H14A 109.5 . . ?
C13 C14 H14B 109.5 . . ?
H14A C14 H14B 109.5 . . ?
C13 C14 H14C 109.5 . . ?
H14A C14 H14C 109.5 . . ?
H14B C14 H14C 109.5 . . ?
C13 C15 H15A 109.5 . . ?
C13 C15 H15B 109.5 . . ?
H15A C15 H15B 109.5 . . ?
C13 C15 H15C 109.5 . . ?
H15A C15 H15C 109.5 . . ?
H15B C15 H15C 109.5 . . ?
N4 C16 C17 111.7(4) . . ?
N4 C16 C18 112.0(4) . . ?
C17 C16 C18 113.8(4) . . ?
N4 C16 H16 106.2 . . ?
C17 C16 H16 106.2 . . ?
C18 C16 H16 106.2 . . ?
C16 C17 H17A 109.5 . . ?
C16 C17 H17B 109.5 . . ?
H17A C17 H17B 109.5 . . ?
C16 C17 H17C 109.5 . . ?
H17A C17 H17C 109.5 . . ?
H17B C17 H17C 109.5 . . ?
C16 C18 H18A 109.5 . . ?
C16 C18 H18B 109.5 . . ?
H18A C18 H18B 109.5 . . ?
C16 C18 H18C 109.5 . . ?
H18A C18 H18C 109.5 . . ?
H18B C18 H18C 109.5 . . ?
N5 C19 N6 104.8(4) . . ?
N5 C19 Fe1 120.9(3) . . ?
N6 C19 Fe1 134.2(3) . . ?
C21 C20 N5 110.4(4) . . ?
C21 C20 H20 124.8 . . ?
N5 C20 H20 124.8 . . ?
C20 C21 N6 105.1(4) . . ?
C20 C21 C22 127.1(4) . . ?
N6 C21 C22 127.8(4) . . ?
C23 C22 C21 110.5(4) . . ?
C23 C22 C24 111.7(5) . . ?
C21 C22 C24 110.1(5) . . ?
C23 C22 H22 108.1 . . ?
C21 C22 H22 108.1 . . ?
C24 C22 H22 108.1 . . ?
C22 C23 H23A 109.5 . . ?
C22 C23 H23B 109.5 . . ?
H23A C23 H23B 109.5 . . ?
C22 C23 H23C 109.5 . . ?
H23A C23 H23C 109.5 . . ?
H23B C23 H23C 109.5 . . ?
C22 C24 H24A 109.5 . . ?
C22 C24 H24B 109.5 . . ?
H24A C24 H24B 109.5 . . ?
C22 C24 H24C 109.5 . . ?
H24A C24 H24C 109.5 . . ?
H24B C24 H24C 109.5 . . ?
N6 C25 C27 112.3(4) . . ?
N6 C25 C26 110.9(4) . . ?
C27 C25 C26 114.0(4) . . ?
N6 C25 H25 106.4 . . ?
C27 C25 H25 106.4 . . ?
C26 C25 H25 106.4 . . ?
C25 C26 H26A 109.5 . . ?
C25 C26 H26B 109.5 . . ?
H26A C26 H26B 109.5 . . ?
C25 C26 H26C 109.5 . . ?
H26A C26 H26C 109.5 . . ?
H26B C26 H26C 109.5 . . ?
C25 C27 H27A 109.5 . . ?
C25 C27 H27B 109.5 . . ?
H27A C27 H27B 109.5 . . ?
C25 C27 H27C 109.5 . . ?
H27A C27 H27C 109.5 . . ?
H27B C27 H27C 109.5 . . ?
C29 C28 C33 114.1(4) . . ?
C29 C28 B1 123.8(4) . . ?
C33 C28 B1 120.9(4) . . ?
C30 C29 C28 124.4(5) . . ?
C30 C29 H29 117.8 . . ?
C28 C29 H29 117.8 . . ?
C29 C30 C31 119.2(5) . . ?
C29 C30 H30 120.4 . . ?
C31 C30 H30 120.4 . . ?
C32 C31 C30 119.2(5) . . ?
C32 C31 H31A 120.4 . . ?
C30 C31 H31A 120.4 . . ?
C31 C32 C33 120.1(5) . . ?
C31 C32 H32 120.0 . . ?
C33 C32 H32 120.0 . . ?
C32 C33 C28 122.9(5) . . ?
C32 C33 H33A 118.5 . . ?
C28 C33 H33A 118.5 . . ?
N7 C34 Fe1 175.9(4) . . ?
N7 C35 C37 108.0(4) . . ?
N7 C35 C36 107.6(5) . . ?
C37 C35 C36 111.5(5) . . ?
N7 C35 C38 108.1(4) . . ?
C37 C35 C38 110.5(5) . . ?
C36 C35 C38 110.9(5) . . ?
C35 C36 H36A 109.5 . . ?
C35 C36 H36B 109.5 . . ?
H36A C36 H36B 109.5 . . ?
C35 C36 H36C 109.5 . . ?
H36A C36 H36C 109.5 . . ?
H36B C36 H36C 109.5 . . ?
C35 C37 H37A 109.5 . . ?
C35 C37 H37B 109.5 . . ?
H37A C37 H37B 109.5 . . ?
C35 C37 H37C 109.5 . . ?
H37A C37 H37C 109.5 . . ?
H37B C37 H37C 109.5 . . ?
C35 C38 H38A 109.5 . . ?
C35 C38 H38B 109.5 . . ?
H38A C38 H38B 109.5 . . ?
C35 C38 H38C 109.5 . . ?
H38A C38 H38C 109.5 . . ?
H38B C38 H38C 109.5 . . ?
N8 C39 Fe1 174.2(4) . . ?
N8 C40 C43 107.5(4) . . ?
N8 C40 C41 108.9(4) . . ?
C43 C40 C41 112.1(5) . . ?
N8 C40 C42 106.4(4) . . ?
C43 C40 C42 110.7(4) . . ?
C41 C40 C42 111.1(4) . . ?
C40 C41 H41A 109.5 . . ?
C40 C41 H41B 109.5 . . ?
H41A C41 H41B 109.5 . . ?
C40 C41 H41C 109.5 . . ?
H41A C41 H41C 109.5 . . ?
H41B C41 H41C 109.5 . . ?
C40 C42 H42A 109.5 . . ?
C40 C42 H42B 109.5 . . ?
H42A C42 H42B 109.5 . . ?
C40 C42 H42C 109.5 . . ?
H42A C42 H42C 109.5 . . ?
H42B C42 H42C 109.5 . . ?
C40 C43 H43A 109.5 . . ?
C40 C43 H43B 109.5 . . ?
H43A C43 H43B 109.5 . . ?
C40 C43 H43C 109.5 . . ?
H43A C43 H43C 109.5 . . ?
H43B C43 H43C 109.5 . . ?
N9 C44 Fe1 176.0(4) . . ?
N9 C45 C48 108.5(4) . . ?
N9 C45 C47 107.3(4) . . ?
C48 C45 C47 110.8(5) . . ?
N9 C45 C46 107.4(4) . . ?
C48 C45 C46 111.5(5) . . ?
C47 C45 C46 111.2(5) . . ?
C45 C46 H46A 109.5 . . ?
C45 C46 H46B 109.5 . . ?
H46A C46 H46B 109.5 . . ?
C45 C46 H46C 109.5 . . ?
H46A C46 H46C 109.5 . . ?
H46B C46 H46C 109.5 . . ?
C45 C47 H47A 109.5 . . ?
C45 C47 H47B 109.5 . . ?
H47A C47 H47B 109.5 . . ?
C45 C47 H47C 109.5 . . ?
H47A C47 H47C 109.5 . . ?
H47B C47 H47C 109.5 . . ?
C45 C48 H48A 109.5 . . ?
C45 C48 H48B 109.5 . . ?
H48A C48 H48B 109.5 . . ?
C45 C48 H48C 109.5 . . ?
H48A C48 H48C 109.5 . . ?
H48B C48 H48C 109.5 . . ?
N14D Mo1 N11 99.7(4) . . ?
N14D Mo1 N13 100.2(4) . . ?
N11 Mo1 N13 118.18(17) . . ?
N14D Mo1 N12 101.8(4) . . ?
N11 Mo1 N12 116.00(17) . . ?
N13 Mo1 N12 115.97(17) . . ?
N11 Mo1 P1 100.4(4) . . ?
N13 Mo1 P1 100.3(4) . . ?
N12 Mo1 P1 101.0(4) . . ?
N14D Mo1 N10 178.6(5) . . ?
N11 Mo1 N10 79.48(15) . . ?
N13 Mo1 N10 79.20(15) . . ?
N12 Mo1 N10 79.64(15) . . ?
P1 Mo1 N10 179.4(4) . . ?
N14 P1 Mo1 179(2) . . ?
P1D N14D Mo1 179.1(8) . . ?
N11 Si1 C55 112.2(2) . . ?
N11 Si1 C57 112.7(2) . . ?
C55 Si1 C57 109.2(3) . . ?
N11 Si1 C56 110.0(2) . . ?
C55 Si1 C56 105.3(3) . . ?
C57 Si1 C56 107.1(3) . . ?
N12 Si2 C59 112.5(2) . . ?
N12 Si2 C58 112.3(2) . . ?
C59 Si2 C58 110.0(3) . . ?
N12 Si2 C60 110.0(2) . . ?
C59 Si2 C60 105.4(3) . . ?
C58 Si2 C60 106.4(3) . . ?
N13 Si3 C61 111.4(2) . . ?
N13 Si3 C63 113.8(2) . . ?
C61 Si3 C63 109.7(3) . . ?
N13 Si3 C62 109.3(2) . . ?
C61 Si3 C62 106.6(3) . . ?
C63 Si3 C62 105.6(3) . . ?
C54 N10 C52 112.9(4) . . ?
C54 N10 C50 111.1(4) . . ?
C52 N10 C50 111.6(4) . . ?
C54 N10 Mo1 107.1(3) . . ?
C52 N10 Mo1 106.5(3) . . ?
C50 N10 Mo1 107.2(3) . . ?
C49 N11 Si1 118.9(3) . . ?
C49 N11 Mo1 115.8(3) . . ?
Si1 N11 Mo1 125.1(2) . . ?
C51 N12 Si2 119.1(3) . . ?
C51 N12 Mo1 115.5(3) . . ?
Si2 N12 Mo1 125.1(2) . . ?
C53 N13 Si3 119.3(3) . . ?
C53 N13 Mo1 116.5(3) . . ?
Si3 N13 Mo1 123.7(2) . . ?
N11 C49 C50 110.4(4) . . ?
N11 C49 H49A 109.6 . . ?
C50 C49 H49A 109.6 . . ?
N11 C49 H49B 109.6 . . ?
C50 C49 H49B 109.6 . . ?
H49A C49 H49B 108.1 . . ?
N10 C50 C49 108.5(4) . . ?
N10 C50 H50A 110.0 . . ?
C49 C50 H50A 110.0 . . ?
N10 C50 H50B 110.0 . . ?
C49 C50 H50B 110.0 . . ?
H50A C50 H50B 108.4 . . ?
N12 C51 C52 110.5(4) . . ?
N12 C51 H51A 109.5 . . ?
C52 C51 H51A 109.5 . . ?
N12 C51 H51B 109.5 . . ?
C52 C51 H51B 109.5 . . ?
H51A C51 H51B 108.1 . . ?
N10 C52 C51 110.2(4) . . ?
N10 C52 H52A 109.6 . . ?
C51 C52 H52A 109.6 . . ?
N10 C52 H52B 109.6 . . ?
C51 C52 H52B 109.6 . . ?
H52A C52 H52B 108.1 . . ?
N13 C53 C54 110.0(4) . . ?
N13 C53 H53A 109.7 . . ?
C54 C53 H53A 109.7 . . ?
N13 C53 H53B 109.7 . . ?
C54 C53 H53B 109.7 . . ?
H53A C53 H53B 108.2 . . ?
N10 C54 C53 109.3(4) . . ?
N10 C54 H54A 109.8 . . ?
C53 C54 H54A 109.8 . . ?
N10 C54 H54B 109.8 . . ?
C53 C54 H54B 109.8 . . ?
H54A C54 H54B 108.3 . . ?
Si1 C55 H55A 109.5 . . ?
Si1 C55 H55B 109.5 . . ?
H55A C55 H55B 109.5 . . ?
Si1 C55 H55C 109.5 . . ?
H55A C55 H55C 109.5 . . ?
H55B C55 H55C 109.5 . . ?
Si1 C56 H56A 109.5 . . ?
Si1 C56 H56B 109.5 . . ?
H56A C56 H56B 109.5 . . ?
Si1 C56 H56C 109.5 . . ?
H56A C56 H56C 109.5 . . ?
H56B C56 H56C 109.5 . . ?
Si1 C57 H57A 109.5 . . ?
Si1 C57 H57B 109.5 . . ?
H57A C57 H57B 109.5 . . ?
Si1 C57 H57C 109.5 . . ?
H57A C57 H57C 109.5 . . ?
H57B C57 H57C 109.5 . . ?
Si2 C58 H58A 109.5 . . ?
Si2 C58 H58B 109.5 . . ?
H58A C58 H58B 109.5 . . ?
Si2 C58 H58C 109.5 . . ?
H58A C58 H58C 109.5 . . ?
H58B C58 H58C 109.5 . . ?
Si2 C59 H59A 109.5 . . ?
Si2 C59 H59B 109.5 . . ?
H59A C59 H59B 109.5 . . ?
Si2 C59 H59C 109.5 . . ?
H59A C59 H59C 109.5 . . ?
H59B C59 H59C 109.5 . . ?
Si2 C60 H60A 109.5 . . ?
Si2 C60 H60B 109.5 . . ?
H60A C60 H60B 109.5 . . ?
Si2 C60 H60C 109.5 . . ?
H60A C60 H60C 109.5 . . ?
H60B C60 H60C 109.5 . . ?
Si3 C61 H61A 109.5 . . ?
Si3 C61 H61B 109.5 . . ?
H61A C61 H61B 109.5 . . ?
Si3 C61 H61C 109.5 . . ?
H61A C61 H61C 109.5 . . ?
H61B C61 H61C 109.5 . . ?
Si3 C62 H62A 109.5 . . ?
Si3 C62 H62B 109.5 . . ?
H62A C62 H62B 109.5 . . ?
Si3 C62 H62C 109.5 . . ?
H62A C62 H62C 109.5 . . ?
H62B C62 H62C 109.5 . . ?
Si3 C63 H63A 109.5 . . ?
Si3 C63 H63B 109.5 . . ?
H63A C63 H63B 109.5 . . ?
Si3 C63 H63C 109.5 . . ?
H63A C63 H63C 109.5 . . ?
H63B C63 H63C 109.5 . . ?
C2S C1S H1S1 109.5 . . ?
C2S C1S H1S2 109.5 . . ?
H1S1 C1S H1S2 109.5 . . ?
C2S C1S H1S3 109.5 . . ?
H1S1 C1S H1S3 109.5 . . ?
H1S2 C1S H1S3 109.5 . . ?
C3S C2S C1S 113.8(10) . . ?
C3S C2S H2S1 108.8 . . ?
C1S C2S H2S1 108.8 . . ?
C3S C2S H2S2 108.8 . . ?
C1S C2S H2S2 108.8 . . ?
H2S1 C2S H2S2 107.7 . . ?
C2S C3S C4S 117.7(11) . . ?
C2S C3S H3S1 107.9 . . ?
C4S C3S H3S1 107.9 . . ?
C2S C3S H3S2 107.9 . . ?
C4S C3S H3S2 107.9 . . ?
H3S1 C3S H3S2 107.2 . . ?
C3S C4S C5S 110.8(9) . . ?
C3S C4S H4S1 109.5 . . ?
C5S C4S H4S1 109.5 . . ?
C3S C4S H4S2 109.5 . . ?
C5S C4S H4S2 109.5 . . ?
H4S1 C4S H4S2 108.1 . . ?
C4S C5S H5S1 109.5 . . ?
C4S C5S H5S2 109.5 . . ?
H5S1 C5S H5S2 109.5 . . ?
C4S C5S H5S3 109.5 . . ?
H5S1 C5S H5S3 109.5 . . ?
H5S2 C5S H5S3 109.5 . . ?
C7S C6S H6S1 109.5 . . ?
C7S C6S H6S2 109.5 . . ?
H6S1 C6S H6S2 109.5 . . ?
C7S C6S H6S3 109.5 . . ?
H6S1 C6S H6S3 109.5 . . ?
H6S2 C6S H6S3 109.5 . . ?
C8S C7S C6S 112.0(9) . . ?
C8S C7S H7S1 109.2 . . ?
C6S C7S H7S1 109.2 . . ?
C8S C7S H7S2 109.2 . . ?
C6S C7S H7S2 109.2 . . ?
H7S1 C7S H7S2 107.9 . . ?
C7S C8S C9S 112.0(9) . . ?
C7S C8S H8S1 109.2 . . ?
C9S C8S H8S1 109.2 . . ?
C7S C8S H8S2 109.2 . . ?
C9S C8S H8S2 109.2 . . ?
H8S1 C8S H8S2 107.9 . . ?
C10S C9S C8S 112.1(9) . . ?
C10S C9S H9S1 109.2 . . ?
C8S C9S H9S1 109.2 . . ?
C10S C9S H9S2 109.2 . . ?
C8S C9S H9S2 109.2 . . ?
H9S1 C9S H9S2 107.9 . . ?
C9S C10S H10A 109.5 . . ?
C9S C10S H10B 109.5 . . ?
H10A C10S H10B 109.5 . . ?
C9S C10S H10C 109.5 . . ?
H10A C10S H10C 109.5 . . ?
H10B C10S H10C 109.5 . . ?
C7D O6D C10D 100.7(13) . . ?
O6D C7D C8D 116.5(12) . . ?
O6D C7D H7D1 108.2 . . ?
C8D C7D H7D1 108.2 . . ?
O6D C7D H7D2 108.2 . . ?
C8D C7D H7D2 108.2 . . ?
H7D1 C7D H7D2 107.3 . . ?
C7D C8D C9D 101.7(10) . . ?
C7D C8D H8D1 111.4 . . ?
C9D C8D H8D1 111.4 . . ?
C7D C8D H8D2 111.4 . . ?
C9D C8D H8D2 111.4 . . ?
H8D1 C8D H8D2 109.3 . . ?
C10D C9D C8D 103.6(10) . . ?
C10D C9D H9D1 111.0 . . ?
C8D C9D H9D1 111.0 . . ?
C10D C9D H9D2 111.0 . . ?
C8D C9D H9D2 111.0 . . ?
H9D1 C9D H9D2 109.0 . . ?
O6D C10D C9D 114.6(13) . . ?
O6D C10D H10D 108.6 . . ?
C9D C10D H10D 108.6 . . ?
O6D C10D H10E 108.6 . . ?
C9D C10D H10E 108.6 . . ?
H10D C10D H10E 107.6 . . ?
C12S C11S H11B 109.5 . . ?
C12S C11S H11C 109.5 . . ?
H11B C11S H11C 109.5 . . ?
C12S C11S H11D 109.5 . . ?
H11B C11S H11D 109.5 . . ?
H11C C11S H11D 109.5 . . ?
C13S C12S C11S 116.4(16) . . ?
C13S C12S H12A 108.2 . . ?
C11S C12S H12A 108.2 . . ?
C13S C12S H12B 108.2 . . ?
C11S C12S H12B 108.2 . . ?
H12A C12S H12B 107.4 . . ?
C12S C13S C14S 113.6(16) . . ?
C12S C13S H13B 108.8 . . ?
C14S C13S H13B 108.8 . . ?
C12S C13S H13C 108.8 . . ?
C14S C13S H13C 108.8 . . ?
H13B C13S H13C 107.7 . . ?
C15S C14S C13S 111.6(14) . . ?
C15S C14S H14D 109.3 . . ?
C13S C14S H14D 109.3 . . ?
C15S C14S H14E 109.3 . . ?
C13S C14S H14E 109.3 . . ?
H14D C14S H14E 108.0 . . ?
C14S C15S H15D 109.5 . . ?
C14S C15S H15E 109.5 . . ?
H15D C15S H15E 109.5 . . ?
C14S C15S H15F 109.5 . . ?
H15D C15S H15F 109.5 . . ?
H15E C15S H15F 109.5 . . ?
C12D C11D H11E 109.5 . . ?
C12D C11D H11F 109.5 . . ?
H11E C11D H11F 109.5 . . ?
C12D C11D H11G 109.5 . . ?
H11E C11D H11G 109.5 . . ?
H11F C11D H11G 109.5 . . ?
C13D C12D C11D 129.2(13) . . ?
C13D C12D H12C 105.0 . . ?
C11D C12D H12C 105.0 . . ?
C13D C12D H12D 105.0 . . ?
C11D C12D H12D 105.0 . . ?
H12C C12D H12D 105.8 . . ?
C12D C13D C14D 121.1(13) . . ?
C12D C13D H13D 107.1 . . ?
C14D C13D H13D 107.1 . . ?
C12D C13D H13E 107.1 . . ?
C14D C13D H13E 107.1 . . ?
H13D C13D H13E 106.8 . . ?
C13D C14D C15D 116.5(11) . . ?
C13D C14D H14F 108.2 . . ?
C15D C14D H14F 108.2 . . ?
C13D C14D H14G 108.2 . . ?
C15D C14D H14G 108.2 . . ?
H14F C14D H14G 107.3 . . ?
C14D C15D H15G 109.5 . . ?
C14D C15D H15H 109.5 . . ?
H15G C15D H15H 109.5 . . ?
C14D C15D H15I 109.5 . . ?
H15G C15D H15I 109.5 . . ?
H15H C15D H15I 109.5 . . ?

loop_
_geom_bond_atom_site_label_1
_geom_bond_atom_site_label_2
_geom_bond_distance
_geom_bond_site_symmetry_2
_geom_bond_publ_flag
Fe1 C39 1.875(5) . ?
Fe1 C34 1.875(5) . ?
Fe1 C44 1.876(5) . ?
Fe1 C10 1.997(4) . ?
Fe1 C19 2.012(4) . ?
Fe1 C1 2.023(4) . ?
N1 C1 1.357(6) . ?
N1 C2 1.374(6) . ?
N1 B1 1.563(6) . ?
N2 C1 1.369(5) . ?
N2 C3 1.404(6) . ?
N2 C7 1.478(6) . ?
N3 C10 1.350(6) . ?
N3 C11 1.389(5) . ?
N3 B1 1.541(6) . ?
N4 C10 1.374(5) . ?
N4 C12 1.410(6) . ?
N4 C16 1.469(6) . ?
N5 C19 1.364(6) . ?
N5 C20 1.373(6) . ?
N5 B1 1.557(6) . ?
N6 C19 1.381(5) . ?
N6 C21 1.404(6) . ?
N6 C25 1.463(6) . ?
N7 C34 1.156(6) . ?
N7 C35 1.486(6) . ?
N8 C39 1.169(6) . ?
N8 C40 1.475(6) . ?
N9 C44 1.158(6) . ?
N9 C45 1.471(6) . ?
B1 C28 1.613(7) . ?
C2 C3 1.333(6) . ?
C2 H2 0.9500 . ?
C3 C4 1.519(6) . ?
C4 C6 1.525(7) . ?
C4 C5 1.528(7) . ?
C4 H4 1.0000 . ?
C5 H5A 0.9800 . ?
C5 H5B 0.9800 . ?
C5 H5C 0.9800 . ?
C6 H6A 0.9800 . ?
C6 H6B 0.9800 . ?
C6 H6C 0.9800 . ?
C7 C8 1.521(6) . ?
C7 C9 1.533(6) . ?
C7 H7 1.0000 . ?
C8 H8A 0.9800 . ?
C8 H8B 0.9800 . ?
C8 H8C 0.9800 . ?
C9 H9A 0.9800 . ?
C9 H9B 0.9800 . ?
C9 H9C 0.9800 . ?
C11 C12 1.356(6) . ?
C11 H11 0.9500 . ?
C12 C13 1.507(6) . ?
C13 C14 1.522(7) . ?
C13 C15 1.529(6) . ?
C13 H13 1.0000 . ?
C14 H14A 0.9800 . ?
C14 H14B 0.9800 . ?
C14 H14C 0.9800 . ?
C15 H15A 0.9800 . ?
C15 H15B 0.9800 . ?
C15 H15C 0.9800 . ?
C16 C17 1.519(6) . ?
C16 C18 1.521(6) . ?
C16 H16 1.0000 . ?
C17 H17A 0.9800 . ?
C17 H17B 0.9800 . ?
C17 H17C 0.9800 . ?
C18 H18A 0.9800 . ?
C18 H18B 0.9800 . ?
C18 H18C 0.9800 . ?
C20 C21 1.331(6) . ?
C20 H20 0.9500 . ?
C21 C22 1.519(6) . ?
C22 C23 1.513(8) . ?
C22 C24 1.525(8) . ?
C22 H22 1.0000 . ?
C23 H23A 0.9800 . ?
C23 H23B 0.9800 . ?
C23 H23C 0.9800 . ?
C24 H24A 0.9800 . ?
C24 H24B 0.9800 . ?
C24 H24C 0.9800 . ?
C25 C27 1.516(6) . ?
C25 C26 1.532(6) . ?
C25 H25 1.0000 . ?
C26 H26A 0.9800 . ?
C26 H26B 0.9800 . ?
C26 H26C 0.9800 . ?
C27 H27A 0.9800 . ?
C27 H27B 0.9800 . ?
C27 H27C 0.9800 . ?
C28 C29 1.392(7) . ?
C28 C33 1.419(6) . ?
C29 C30 1.382(7) . ?
C29 H29 0.9500 . ?
C30 C31 1.394(8) . ?
C30 H30 0.9500 . ?
C31 C32 1.383(8) . ?
C31 H31A 0.9500 . ?
C32 C33 1.385(7) . ?
C32 H32 0.9500 . ?
C33 H33A 0.9500 . ?
C35 C37 1.511(8) . ?
C35 C36 1.525(8) . ?
C35 C38 1.528(8) . ?
C36 H36A 0.9800 . ?
C36 H36B 0.9800 . ?
C36 H36C 0.9800 . ?
C37 H37A 0.9800 . ?
C37 H37B 0.9800 . ?
C37 H37C 0.9800 . ?
C38 H38A 0.9800 . ?
C38 H38B 0.9800 . ?
C38 H38C 0.9800 . ?
C40 C43 1.509(7) . ?
C40 C41 1.522(7) . ?
C40 C42 1.536(7) . ?
C41 H41A 0.9800 . ?
C41 H41B 0.9800 . ?
C41 H41C 0.9800 . ?
C42 H42A 0.9800 . ?
C42 H42B 0.9800 . ?
C42 H42C 0.9800 . ?
C43 H43A 0.9800 . ?
C43 H43B 0.9800 . ?
C43 H43C 0.9800 . ?
C45 C48 1.513(7) . ?
C45 C47 1.522(8) . ?
C45 C46 1.523(7) . ?
C46 H46A 0.9800 . ?
C46 H46B 0.9800 . ?
C46 H46C 0.9800 . ?
C47 H47A 0.9800 . ?
C47 H47B 0.9800 . ?
C47 H47C 0.9800 . ?
C48 H48A 0.9800 . ?
C48 H48B 0.9800 . ?
C48 H48C 0.9800 . ?
Mo1 N14D 1.802(9) . ?
Mo1 N11 2.012(4) . ?
Mo1 N13 2.018(4) . ?
Mo1 N12 2.019(4) . ?
Mo1 P1 2.213(8) . ?
Mo1 N10 2.276(4) . ?
P1 N14 1.47(4) . ?
N14D P1D 1.637(9) . ?
Si1 N11 1.739(4) . ?
Si1 C55 1.852(6) . ?
Si1 C57 1.864(6) . ?
Si1 C56 1.888(6) . ?
Si2 N12 1.735(4) . ?
Si2 C59 1.840(6) . ?
Si2 C58 1.870(5) . ?
Si2 C60 1.873(6) . ?
Si3 N13 1.738(4) . ?
Si3 C61 1.863(6) . ?
Si3 C63 1.874(5) . ?
Si3 C62 1.890(6) . ?
N10 C54 1.454(6) . ?
N10 C52 1.471(6) . ?
N10 C50 1.485(6) . ?
N11 C49 1.466(6) . ?
N12 C51 1.469(6) . ?
N13 C53 1.453(6) . ?
C49 C50 1.521(7) . ?
C49 H49A 0.9900 . ?
C49 H49B 0.9900 . ?
C50 H50A 0.9900 . ?
C50 H50B 0.9900 . ?
C51 C52 1.503(7) . ?
C51 H51A 0.9900 . ?
C51 H51B 0.9900 . ?
C52 H52A 0.9900 . ?
C52 H52B 0.9900 . ?
C53 C54 1.537(7) . ?
C53 H53A 0.9900 . ?
C53 H53B 0.9900 . ?
C54 H54A 0.9900 . ?
C54 H54B 0.9900 . ?
C55 H55A 0.9800 . ?
C55 H55B 0.9800 . ?
C55 H55C 0.9800 . ?
C56 H56A 0.9800 . ?
C56 H56B 0.9800 . ?
C56 H56C 0.9800 . ?
C57 H57A 0.9800 . ?
C57 H57B 0.9800 . ?
C57 H57C 0.9800 . ?
C58 H58A 0.9800 . ?
C58 H58B 0.9800 . ?
C58 H58C 0.9800 . ?
C59 H59A 0.9800 . ?
C59 H59B 0.9800 . ?
C59 H59C 0.9800 . ?
C60 H60A 0.9800 . ?
C60 H60B 0.9800 . ?
C60 H60C 0.9800 . ?
C61 H61A 0.9800 . ?
C61 H61B 0.9800 . ?
C61 H61C 0.9800 . ?
C62 H62A 0.9800 . ?
C62 H62B 0.9800 . ?
C62 H62C 0.9800 . ?
C63 H63A 0.9800 . ?
C63 H63B 0.9800 . ?
C63 H63C 0.9800 . ?
C1S C2S 1.523(9) . ?
C1S H1S1 0.9800 . ?
C1S H1S2 0.9800 . ?
C1S H1S3 0.9800 . ?
C2S C3S 1.468(9) . ?
C2S H2S1 0.9900 . ?
C2S H2S2 0.9900 . ?
C3S C4S 1.488(9) . ?
C3S H3S1 0.9900 . ?
C3S H3S2 0.9900 . ?
C4S C5S 1.527(9) . ?
C4S H4S1 0.9900 . ?
C4S H4S2 0.9900 . ?
C5S H5S1 0.9800 . ?
C5S H5S2 0.9800 . ?
C5S H5S3 0.9800 . ?
C6S C7S 1.516(9) . ?
C6S H6S1 0.9800 . ?
C6S H6S2 0.9800 . ?
C6S H6S3 0.9800 . ?
C7S C8S 1.503(9) . ?
C7S H7S1 0.9900 . ?
C7S H7S2 0.9900 . ?
C8S C9S 1.518(9) . ?
C8S H8S1 0.9900 . ?
C8S H8S2 0.9900 . ?
C9S C10S 1.497(9) . ?
C9S H9S1 0.9900 . ?
C9S H9S2 0.9900 . ?
C10S H10A 0.9800 . ?
C10S H10B 0.9800 . ?
C10S H10C 0.9800 . ?
O6D C7D 1.396(9) . ?
O6D C10D 1.418(9) . ?
C7D C8D 1.500(9) . ?
C7D H7D1 0.9900 . ?
C7D H7D2 0.9900 . ?
C8D C9D 1.509(10) . ?
C8D H8D1 0.9900 . ?
C8D H8D2 0.9900 . ?
C9D C10D 1.503(9) . ?
C9D H9D1 0.9900 . ?
C9D H9D2 0.9900 . ?
C10D H10D 0.9900 . ?
C10D H10E 0.9900 . ?
C11S C12S 1.344(10) . ?
C11S H11B 0.9800 . ?
C11S H11C 0.9800 . ?
C11S H11D 0.9800 . ?
C12S C13S 1.331(11) . ?
C12S H12A 0.9900 . ?
C12S H12B 0.9900 . ?
C13S C14S 1.341(10) . ?
C13S H13B 0.9900 . ?
C13S H13C 0.9900 . ?
C14S C15S 1.338(10) . ?
C14S H14D 0.9900 . ?
C14S H14E 0.9900 . ?
C15S H15D 0.9800 . ?
C15S H15E 0.9800 . ?
C15S H15F 0.9800 . ?
C11D C12D 1.342(8) . ?
C11D H11E 0.9800 . ?
C11D H11F 0.9800 . ?
C11D H11G 0.9800 . ?
C12D C13D 1.320(8) . ?
C12D H12C 0.9900 . ?
C12D H12D 0.9900 . ?
C13D C14D 1.354(8) . ?
C13D H13D 0.9900 . ?
C13D H13E 0.9900 . ?
C14D C15D 1.372(8) . ?
C14D H14F 0.9900 . ?
C14D H14G 0.9900 . ?
C15D H15G 0.9800 . ?
C15D H15H 0.9800 . ?
C15D H15I 0.9800 . ?

loop_
_geom_torsion_atom_site_label_1
_geom_torsion_atom_site_label_2
_geom_torsion_atom_site_label_3
_geom_torsion_atom_site_label_4
_geom_torsion
_geom_torsion_site_symmetry_1
_geom_torsion_site_symmetry_2
_geom_torsion_site_symmetry_3
_geom_torsion_site_symmetry_4
_geom_torsion_publ_flag
C10 N3 B1 N5 -54.0(5) . . . . ?
C11 N3 B1 N5 126.5(4) . . . . ?
C10 N3 B1 N1 55.7(5) . . . . ?
C11 N3 B1 N1 -123.9(4) . . . . ?
C10 N3 B1 C28 -179.3(4) . . . . ?
C11 N3 B1 C28 1.2(6) . . . . ?
C19 N5 B1 N3 52.5(5) . . . . ?
C20 N5 B1 N3 -131.6(4) . . . . ?
C19 N5 B1 N1 -58.7(5) . . . . ?
C20 N5 B1 N1 117.2(5) . . . . ?
C19 N5 B1 C28 172.8(4) . . . . ?
C20 N5 B1 C28 -11.3(6) . . . . ?
C1 N1 B1 N3 -52.7(5) . . . . ?
C2 N1 B1 N3 130.9(4) . . . . ?
C1 N1 B1 N5 58.9(5) . . . . ?
C2 N1 B1 N5 -117.5(5) . . . . ?
C1 N1 B1 C28 -172.6(4) . . . . ?
C2 N1 B1 C28 11.0(7) . . . . ?
C2 N1 C1 N2 -2.8(5) . . . . ?
B1 N1 C1 N2 -180.0(3) . . . . ?
C2 N1 C1 Fe1 174.6(3) . . . . ?
B1 N1 C1 Fe1 -2.6(5) . . . . ?
C3 N2 C1 N1 1.6(5) . . . . ?
C7 N2 C1 N1 178.1(4) . . . . ?
C3 N2 C1 Fe1 -175.3(3) . . . . ?
C7 N2 C1 Fe1 1.2(6) . . . . ?
C1 N1 C2 C3 3.0(5) . . . . ?
B1 N1 C2 C3 179.7(4) . . . . ?
N1 C2 C3 N2 -1.9(5) . . . . ?
N1 C2 C3 C4 174.5(4) . . . . ?
C1 N2 C3 C2 0.1(5) . . . . ?
C7 N2 C3 C2 -176.3(4) . . . . ?
C1 N2 C3 C4 -176.4(4) . . . . ?
C7 N2 C3 C4 7.2(7) . . . . ?
C2 C3 C4 C6 52.4(7) . . . . ?
N2 C3 C4 C6 -131.8(5) . . . . ?
C2 C3 C4 C5 -70.3(6) . . . . ?
N2 C3 C4 C5 105.4(5) . . . . ?
C1 N2 C7 C8 118.8(5) . . . . ?
C3 N2 C7 C8 -65.2(5) . . . . ?
C1 N2 C7 C9 -113.2(5) . . . . ?
C3 N2 C7 C9 62.7(5) . . . . ?
C11 N3 C10 N4 -0.5(5) . . . . ?
B1 N3 C10 N4 179.8(3) . . . . ?
C11 N3 C10 Fe1 179.0(3) . . . . ?
B1 N3 C10 Fe1 -0.6(5) . . . . ?
C12 N4 C10 N3 0.7(5) . . . . ?
C16 N4 C10 N3 178.2(4) . . . . ?
C12 N4 C10 Fe1 -178.8(3) . . . . ?
C16 N4 C10 Fe1 -1.3(7) . . . . ?
C10 N3 C11 C12 0.2(5) . . . . ?
B1 N3 C11 C12 179.8(4) . . . . ?
N3 C11 C12 N4 0.3(5) . . . . ?
N3 C11 C12 C13 178.4(4) . . . . ?
C10 N4 C12 C11 -0.6(5) . . . . ?
C16 N4 C12 C11 -178.1(4) . . . . ?
C10 N4 C12 C13 -178.8(4) . . . . ?
C16 N4 C12 C13 3.8(7) . . . . ?
C11 C12 C13 C14 51.9(6) . . . . ?
N4 C12 C13 C14 -130.3(5) . . . . ?
C11 C12 C13 C15 -72.4(6) . . . . ?
N4 C12 C13 C15 105.4(5) . . . . ?
C10 N4 C16 C17 119.5(4) . . . . ?
C12 N4 C16 C17 -63.4(5) . . . . ?
C10 N4 C16 C18 -111.5(5) . . . . ?
C12 N4 C16 C18 65.6(5) . . . . ?
C20 N5 C19 N6 1.8(5) . . . . ?
B1 N5 C19 N6 178.5(3) . . . . ?
C20 N5 C19 Fe1 -175.1(3) . . . . ?
B1 N5 C19 Fe1 1.6(5) . . . . ?
C21 N6 C19 N5 -1.7(5) . . . . ?
C25 N6 C19 N5 -179.2(4) . . . . ?
C21 N6 C19 Fe1 174.5(3) . . . . ?
C25 N6 C19 Fe1 -2.9(6) . . . . ?
C19 N5 C20 C21 -1.3(5) . . . . ?
B1 N5 C20 C21 -177.5(4) . . . . ?
N5 C20 C21 N6 0.1(5) . . . . ?
N5 C20 C21 C22 -176.3(4) . . . . ?
C19 N6 C21 C20 1.0(5) . . . . ?
C25 N6 C21 C20 178.4(4) . . . . ?
C19 N6 C21 C22 177.4(4) . . . . ?
C25 N6 C21 C22 -5.2(7) . . . . ?
C20 C21 C22 C23 62.1(7) . . . . ?
N6 C21 C22 C23 -113.6(6) . . . . ?
C20 C21 C22 C24 -61.8(7) . . . . ?
N6 C21 C22 C24 122.6(6) . . . . ?
C19 N6 C25 C27 -116.8(5) . . . . ?
C21 N6 C25 C27 66.2(6) . . . . ?
C19 N6 C25 C26 114.4(5) . . . . ?
C21 N6 C25 C26 -62.6(5) . . . . ?
N3 B1 C28 C29 -85.5(5) . . . . ?
N5 B1 C28 C29 155.2(4) . . . . ?
N1 B1 C28 C29 33.0(6) . . . . ?
N3 B1 C28 C33 81.7(5) . . . . ?
N5 B1 C28 C33 -37.6(6) . . . . ?
N1 B1 C28 C33 -159.7(4) . . . . ?
C33 C28 C29 C30 3.7(7) . . . . ?
B1 C28 C29 C30 171.8(5) . . . . ?
C28 C29 C30 C31 -2.6(8) . . . . ?
C29 C30 C31 C32 0.5(8) . . . . ?
C30 C31 C32 C33 0.1(8) . . . . ?
C31 C32 C33 C28 1.4(8) . . . . ?
C29 C28 C33 C32 -3.1(7) . . . . ?
B1 C28 C33 C32 -171.5(4) . . . . ?
C55 Si1 N11 C49 -131.9(4) . . . . ?
C57 Si1 N11 C49 104.4(4) . . . . ?
C56 Si1 N11 C49 -15.1(5) . . . . ?
C55 Si1 N11 Mo1 53.7(4) . . . . ?
C57 Si1 N11 Mo1 -70.0(3) . . . . ?
C56 Si1 N11 Mo1 170.5(3) . . . . ?
C59 Si2 N12 C51 -131.1(4) . . . . ?
C58 Si2 N12 C51 104.2(4) . . . . ?
C60 Si2 N12 C51 -14.0(5) . . . . ?
C59 Si2 N12 Mo1 55.6(3) . . . . ?
C58 Si2 N12 Mo1 -69.0(3) . . . . ?
C60 Si2 N12 Mo1 172.7(3) . . . . ?
C61 Si3 N13 C53 -125.3(4) . . . . ?
C63 Si3 N13 C53 110.1(4) . . . . ?
C62 Si3 N13 C53 -7.8(5) . . . . ?
C61 Si3 N13 Mo1 63.0(3) . . . . ?
C63 Si3 N13 Mo1 -61.6(3) . . . . ?
C62 Si3 N13 Mo1 -179.4(3) . . . . ?
Si1 N11 C49 C50 148.9(4) . . . . ?
Mo1 N11 C49 C50 -36.2(5) . . . . ?
C54 N10 C50 C49 79.9(5) . . . . ?
C52 N10 C50 C49 -153.1(4) . . . . ?
Mo1 N10 C50 C49 -36.8(4) . . . . ?
N11 C49 C50 N10 48.2(6) . . . . ?
Si2 N12 C51 C52 152.4(3) . . . . ?
Mo1 N12 C51 C52 -33.7(5) . . . . ?
C54 N10 C52 C51 -154.2(4) . . . . ?
C50 N10 C52 C51 79.7(5) . . . . ?
Mo1 N10 C52 C51 -37.0(4) . . . . ?
N12 C51 C52 N10 47.2(5) . . . . ?
Si3 N13 C53 C54 155.0(3) . . . . ?
Mo1 N13 C53 C54 -32.7(5) . . . . ?
C52 N10 C54 C53 78.8(5) . . . . ?
C50 N10 C54 C53 -155.0(4) . . . . ?
Mo1 N10 C54 C53 -38.1(4) . . . . ?
N13 C53 C54 N10 47.3(6) . . . . ?
C1S C2S C3S C4S 157(3) . . . . ?
C2S C3S C4S C5S -161(3) . . . . ?
C6S C7S C8S C9S 173.5(18) . . . . ?
C7S C8S C9S C10S -178(2) . . . . ?
C10D O6D C7D C8D -18(2) . . . . ?
O6D C7D C8D C9D 13(3) . . . . ?
C7D C8D C9D C10D -2(3) . . . . ?
C7D O6D C10D C9D 16(3) . . . . ?
C8D C9D C10D O6D -9(3) . . . . ?
C11S C12S C13S C14S 168(2) . . . . ?
C12S C13S C14S C15S 88(3) . . . . ?
C11D C12D C13D C14D -173.2(17) . . . . ?
C12D C13D C14D C15D -153.5(16) . . . . ?
